data_7202534
loop_
_publ_author_name
'Mandal, Sukhendu'
'Green, Mark A.'
'Pati, Swapan K.'
'Natarajan, Srinivasan'

_publ_section_title
;
 Synthesis, structure and magnetic properties of an inorganic?organic
 hybrid compound
;
_journal_issue 10
_journal_name_full 'Journal of Materials Chemistry'
_journal_page_first 980
_journal_paper_doi 10.1039/b614186b
_journal_volume 17
_journal_year 2007
_chemical_formula_sum 'C3 H7 Mn N O5 P'
_chemical_formula_weight 223.01
_chemical_name_common 'Manganese oxalate-phosphite'
_chemical_name_systematic
;
?
;
_space_group_IT_number 14
_symmetry_cell_setting monoclinic
_symmetry_space_group_name_Hall '-P 2ybc'
_symmetry_space_group_name_H-M 'P 1 21/c 1'
_atom_sites_solution_hydrogens geom
_atom_sites_solution_primary direct
_atom_sites_solution_secondary difmap
_audit_creation_method SHELXL-97
_cell_angle_alpha 90.00
_cell_angle_beta 97.956(2)
_cell_angle_gamma 90.00
_cell_formula_units_Z 4
_cell_length_a 6.0627(8)
_cell_length_b 10.7122(15)
_cell_length_c 10.3872(14)
_cell_measurement_temperature 293(2)
_cell_volume 668.10(16)
_computing_cell_refinement SMART
_computing_data_collection 'SMART (Bruker, 2000)'
_computing_data_reduction 'SAINT (Bruker, 2000)'
_computing_publication_material DIAMOND
_computing_structure_refinement 'SHELXL-97 (Sheldrick, 1997)'
_diffrn_ambient_temperature 293(2)
_diffrn_measured_fraction_theta_full 0.979
_diffrn_measured_fraction_theta_max 0.979
_diffrn_measurement_device_type 'Bruker SMART CCD area detector'
_diffrn_measurement_method '\f and \w scans'
_diffrn_radiation_monochromator graphite
_diffrn_radiation_source 'fine-focus sealed tube'
_diffrn_radiation_type MoK\a
_diffrn_radiation_wavelength 0.71073
_diffrn_reflns_av_R_equivalents 0.0151
_diffrn_reflns_av_sigmaI/netI 0.0151
_diffrn_reflns_limit_h_max 7
_diffrn_reflns_limit_h_min -7
_diffrn_reflns_limit_k_max 14
_diffrn_reflns_limit_k_min -12
_diffrn_reflns_limit_l_max 13
_diffrn_reflns_limit_l_min -11
_diffrn_reflns_number 5613
_diffrn_reflns_theta_full 27.96
_diffrn_reflns_theta_max 27.96
_diffrn_reflns_theta_min 2.75
_exptl_absorpt_coefficient_mu 2.186
_exptl_absorpt_correction_T_max 0.8110
_exptl_absorpt_correction_T_min 0.6690
_exptl_absorpt_correction_type none
_exptl_crystal_colour Pale-pink
_exptl_crystal_density_diffrn 2.217
_exptl_crystal_density_method 'not measured'
_exptl_crystal_description Cubic-like
_exptl_crystal_F_000 448
_exptl_crystal_size_max 0.20
_exptl_crystal_size_mid 0.12
_exptl_crystal_size_min 0.10
_refine_diff_density_max 0.683
_refine_diff_density_min -0.533
_refine_diff_density_rms 0.106
_refine_ls_extinction_method none
_refine_ls_goodness_of_fit_ref 1.073
_refine_ls_hydrogen_treatment constr
_refine_ls_matrix_type full
_refine_ls_number_parameters 100
_refine_ls_number_reflns 1569
_refine_ls_number_restraints 0
_refine_ls_restrained_S_all 1.073
_refine_ls_R_factor_all 0.0259
_refine_ls_R_factor_gt 0.0247
_refine_ls_shift/su_max 0.000
_refine_ls_shift/su_mean 0.000
_refine_ls_structure_factor_coef Fsqd
_refine_ls_weighting_details 'calc w=1/[\s^2^(Fo^2^)+(0.0401P)^2^+0.5973P] where P=(Fo^2^+2Fc^2^)/3'
_refine_ls_weighting_scheme calc
_refine_ls_wR_factor_gt 0.0693
_refine_ls_wR_factor_ref 0.0699
_reflns_number_gt 1509
_reflns_number_total 1569
_reflns_threshold_expression >2sigma(I)
_cod_data_source_file b614186b.txt
_cod_data_source_block skm1865m
_cod_depositor_comments
;
The following automatic conversions were performed:
'_symmetry_cell_setting' value 'Monoclinic' changed to 'monoclinic'
according to '/home/saulius/struct/CIF-dictionaries/cif_core.dic'
dictionary named 'cif_core.dic' version 2.4.1 from 2010-06-29.

Automatic conversion script
Id: cif_fix_enum 1527 2010-12-29 10:47:43Z saulius 
;
_cod_original_sg_symbol_H-M P2(1)/c
_cod_database_code 7202534

loop_
_symmetry_equiv_pos_as_xyz
'x, y, z'
'-x, y+1/2, -z+1/2'
'-x, -y, -z'
'x, -y-1/2, z-1/2'

loop_
_atom_site_label
_atom_site_type_symbol
_atom_site_fract_x
_atom_site_fract_y
_atom_site_fract_z
_atom_site_U_iso_or_equiv
_atom_site_adp_type
_atom_site_occupancy
_atom_site_symmetry_multiplicity
_atom_site_calc_flag
_atom_site_refinement_flags
_atom_site_disorder_assembly
_atom_site_disorder_group
Mn1 Mn 0.11358(4) 0.38705(3) 0.59155(3) 0.01357(11) Uani 1 1 d . . .
P1 P 0.03461(8) 0.65644(5) 0.72871(5) 0.01483(13) Uani 1 1 d . . .
H1 H 0.1781 0.6989 0.7300 0.018 Uiso 1 1 calc R . .
O1 O -0.0672(3) 0.70650(13) 0.84478(14) 0.0225(3) Uani 1 1 d . . .
O2 O -0.1015(3) 0.68927(14) 0.60090(14) 0.0231(3) Uani 1 1 d . . .
O3 O 0.0874(2) 0.51696(13) 0.74742(13) 0.0190(3) Uani 1 1 d . . .
O4 O -0.2308(2) 0.44145(14) 0.51646(14) 0.0193(3) Uani 1 1 d . . .
O5 O -0.5178(2) 0.38335(13) 0.61598(15) 0.0201(3) Uani 1 1 d . . .
C10 C -0.4280(3) 0.44909(17) 0.53926(18) 0.0145(4) Uani 1 1 d . . .
C2 C 0.5003(4) 0.6272(2) 0.0453(2) 0.0272(5) Uani 1 1 d . . .
H1A H 0.4273 0.6711 -0.0306 0.033 Uiso 1 1 calc R . .
H1B H 0.5377 0.6877 0.1144 0.033 Uiso 1 1 calc R . .
C1 C 0.3451(4) 0.5304(2) 0.0875(2) 0.0291(5) Uani 1 1 d . . .
H1C H 0.4135 0.4918 0.1676 0.035 Uiso 1 1 calc R . .
H1D H 0.2081 0.5702 0.1040 0.035 Uiso 1 1 calc R . .
N1 N 0.2936(3) 0.43314(17) -0.01386(17) 0.0216(4) Uani 1 1 d . . .
H2A H 0.2044 0.3750 0.0143 0.026 Uiso 1 1 calc R . .
H2B H 0.2202 0.4680 -0.0862 0.026 Uiso 1 1 calc R . .

loop_
_atom_site_aniso_label
_atom_site_aniso_U_11
_atom_site_aniso_U_22
_atom_site_aniso_U_33
_atom_site_aniso_U_23
_atom_site_aniso_U_13
_atom_site_aniso_U_12
Mn1 0.01508(16) 0.01217(17) 0.01375(17) 0.00095(10) 0.00300(11) 0.00128(9)
P1 0.0188(2) 0.0134(3) 0.0128(2) -0.00049(17) 0.00362(18) 0.00059(17)
O1 0.0373(8) 0.0146(7) 0.0179(7) -0.0036(5) 0.0120(6) -0.0002(6)
O2 0.0329(8) 0.0208(7) 0.0150(7) 0.0001(5) 0.0014(6) 0.0103(6)
O3 0.0260(7) 0.0154(7) 0.0153(6) -0.0001(5) 0.0012(5) 0.0054(5)
O4 0.0140(6) 0.0211(7) 0.0231(7) 0.0025(6) 0.0038(5) 0.0024(5)
O5 0.0180(7) 0.0217(7) 0.0210(7) 0.0060(5) 0.0037(5) 0.0014(5)
C10 0.0151(8) 0.0137(9) 0.0142(8) -0.0021(7) 0.0007(6) 0.0004(7)
C2 0.0243(10) 0.0194(10) 0.0364(12) -0.0037(9) -0.0013(9) -0.0023(8)
C1 0.0250(10) 0.0381(13) 0.0251(11) -0.0058(9) 0.0073(8) -0.0069(9)
N1 0.0203(8) 0.0213(9) 0.0222(9) 0.0036(7) -0.0009(7) -0.0075(7)

loop_
_atom_type_symbol
_atom_type_description
_atom_type_scat_dispersion_real
_atom_type_scat_dispersion_imag
_atom_type_scat_source
C C 0.0033 0.0016 'International Tables Vol C Tables 4.2.6.8 and 6.1.1.4'
H H 0.0000 0.0000 'International Tables Vol C Tables 4.2.6.8 and 6.1.1.4'
N N 0.0061 0.0033 'International Tables Vol C Tables 4.2.6.8 and 6.1.1.4'
O O 0.0106 0.0060 'International Tables Vol C Tables 4.2.6.8 and 6.1.1.4'
P P 0.1023 0.0942 'International Tables Vol C Tables 4.2.6.8 and 6.1.1.4'
Mn Mn 0.3368 0.7283 'International Tables Vol C Tables 4.2.6.8 and 6.1.1.4'

loop_
_geom_angle_atom_site_label_1
_geom_angle_atom_site_label_2
_geom_angle_atom_site_label_3
_geom_angle
_geom_angle_site_symmetry_1
_geom_angle_site_symmetry_3
_geom_angle_publ_flag
O1 Mn1 O2 87.32(6) 2_546 3_566 ?
O1 Mn1 O3 109.55(6) 2_546 . ?
O2 Mn1 O3 161.04(6) 3_566 . ?
O1 Mn1 O4 101.29(6) 2_546 . ?
O2 Mn1 O4 82.11(6) 3_566 . ?
O3 Mn1 O4 86.01(5) . . ?
O1 Mn1 O5 97.23(6) 2_546 1_655 ?
O2 Mn1 O5 90.22(6) 3_566 1_655 ?
O3 Mn1 O5 95.94(6) . 1_655 ?
O4 Mn1 O5 159.55(6) . 1_655 ?
O1 Mn1 O4 163.34(5) 2_546 3_566 ?
O2 Mn1 O4 79.90(6) 3_566 3_566 ?
O3 Mn1 O4 84.91(5) . 3_566 ?
O4 Mn1 O4 87.58(5) . 3_566 ?
O5 Mn1 O4 72.37(5) 1_655 3_566 ?
O2 P1 O1 112.50(9) . . ?
O2 P1 O3 114.74(8) . . ?
O1 P1 O3 110.00(8) . . ?
O2 P1 H1 106.3 . . ?
O1 P1 H1 106.3 . . ?
O3 P1 H1 106.3 . . ?
P1 O1 Mn1 131.81(9) . 2_556 ?
P1 O2 Mn1 132.46(9) . 3_566 ?
P1 O3 Mn1 124.66(8) . . ?
C10 O4 Mn1 146.33(13) . . ?
C10 O4 Mn1 113.86(12) . 3_566 ?
Mn1 O4 Mn1 92.42(5) . 3_566 ?
C10 O5 Mn1 116.14(12) . 1_455 ?
O5 C10 O4 126.70(17) . . ?
O5 C10 C10 118.0(2) . 3_466 ?
O4 C10 C10 115.3(2) . 3_466 ?
N1 C2 C1 110.04(18) 3_665 . ?
N1 C2 H1A 109.7 3_665 . ?
C1 C2 H1A 109.7 . . ?
N1 C2 H1B 109.7 3_665 . ?
C1 C2 H1B 109.7 . . ?
H1A C2 H1B 108.2 . . ?
N1 C1 C2 110.86(18) . . ?
N1 C1 H1C 109.5 . . ?
C2 C1 H1C 109.5 . . ?
N1 C1 H1D 109.5 . . ?
C2 C1 H1D 109.5 . . ?
H1C C1 H1D 108.1 . . ?
C2 N1 C1 111.19(16) 3_665 . ?
C2 N1 H2A 109.4 3_665 . ?
C1 N1 H2A 109.4 . . ?
C2 N1 H2B 109.4 3_665 . ?
C1 N1 H2B 109.4 . . ?
H2A N1 H2B 108.0 . . ?

loop_
_geom_bond_atom_site_label_1
_geom_bond_atom_site_label_2
_geom_bond_distance
_geom_bond_site_symmetry_2
_geom_bond_publ_flag
Mn1 O1 2.0756(15) 2_546 ?
Mn1 O2 2.1515(15) 3_566 ?
Mn1 O3 2.1575(14) . ?
Mn1 O4 2.2035(14) . ?
Mn1 O5 2.2142(15) 1_655 ?
Mn1 O4 2.3151(15) 3_566 ?
P1 O2 1.5046(15) . ?
P1 O1 1.5259(14) . ?
P1 O3 1.5347(15) . ?
P1 H1 0.9800 . ?
O1 Mn1 2.0756(15) 2_556 ?
O2 Mn1 2.1515(15) 3_566 ?
O4 C10 1.254(2) . ?
O4 Mn1 2.3151(15) 3_566 ?
O5 C10 1.244(2) . ?
O5 Mn1 2.2142(14) 1_455 ?
C10 C10 1.555(4) 3_466 ?
C2 N1 1.483(3) 3_665 ?
C2 C1 1.506(3) . ?
C2 H1A 0.9700 . ?
C2 H1B 0.9700 . ?
C1 N1 1.483(3) . ?
C1 H1C 0.9700 . ?
C1 H1D 0.9700 . ?
N1 C2 1.483(3) 3_665 ?
N1 H2A 0.9000 . ?
N1 H2B 0.9000 . ?
